data_7701586
loop_
_publ_author_name
'Sanjeewa, Liurukara D.'
'Fulle, Kyle'
'McMillen, Colin D.'
'Kolis, Joseph W.'

_publ_section_title
;
 Hydrothermal synthesis and structural characterization of several complex
 rare earth tantalates: Ln<sub>2</sub>TaO<sub>5</sub>(OH) (Ln = La, Pr)
 and Ln<sub>3</sub>Ta<sub>2</sub>O<sub>9</sub>(OH) (Ln = Pr, Nd).
;
_journal_issue 22
_journal_name_full 'Dalton transactions (Cambridge, England : 2003)'
_journal_page_first 7704
_journal_page_last 7713
_journal_paper_doi 10.1039/c9dt00059c
_journal_volume 48
_journal_year 2019
_chemical_formula_sum 'H O6 Pr2 Ta'
_chemical_formula_weight 559.78
_space_group_crystal_system monoclinic
_space_group_IT_number 14
_space_group_name_Hall '-P 2yn'
_space_group_name_H-M_alt 'P 1 21/n 1'
_atom_sites_solution_hydrogens difmap
_atom_sites_solution_primary dual
_atom_sites_solution_secondary difmap
_audit_creation_method SHELXL-2016/6
_audit_update_record
;
2019-01-04 deposited with the CCDC.	2019-02-18 downloaded from the CCDC.
;
_cell_angle_alpha 90
_cell_angle_beta 94.122(2)
_cell_angle_gamma 90
_cell_formula_units_Z 4
_cell_length_a 7.0137(3)
_cell_length_b 6.7134(3)
_cell_length_c 10.1240(4)
_cell_measurement_reflns_used 5289
_cell_measurement_temperature 299(2)
_cell_measurement_theta_max 30.63
_cell_measurement_theta_min 3.42
_cell_volume 475.46(3)
_computing_cell_refinement 'Bruker SAINT'
_computing_data_collection 'Bruker APEX3'
_computing_data_reduction 'Bruker SAINT'
_computing_molecular_graphics 'DIAMOND (Bradenburg, 1999)'
_computing_publication_material 'SHELXL-2016/6 (Sheldrick, 2016)'
_computing_structure_refinement 'SHELXL-2016/6 (Sheldrick, 2016)'
_computing_structure_solution 'SHELXT-2014 (Sheldrick 2014)'
_diffrn_ambient_temperature 299(2)
_diffrn_measured_fraction_theta_full 1.000
_diffrn_measured_fraction_theta_max 1.000
_diffrn_measurement_device_type 'Bruker Photon 100'
_diffrn_measurement_method '\f and \w scans'
_diffrn_radiation_type MoK\a
_diffrn_radiation_wavelength 0.71073
_diffrn_reflns_av_R_equivalents 0.0442
_diffrn_reflns_av_unetI/netI 0.0264
_diffrn_reflns_Laue_measured_fraction_full 1.000
_diffrn_reflns_Laue_measured_fraction_max 1.000
_diffrn_reflns_limit_h_max 8
_diffrn_reflns_limit_h_min -8
_diffrn_reflns_limit_k_max 8
_diffrn_reflns_limit_k_min -8
_diffrn_reflns_limit_l_max 12
_diffrn_reflns_limit_l_min -12
_diffrn_reflns_number 5479
_diffrn_reflns_point_group_measured_fraction_full 1.000
_diffrn_reflns_point_group_measured_fraction_max 1.000
_diffrn_reflns_theta_full 25.242
_diffrn_reflns_theta_max 25.498
_diffrn_reflns_theta_min 3.422
_diffrn_source Ius
_exptl_absorpt_coefficient_mu 43.070
_exptl_absorpt_correction_T_max 1.0000
_exptl_absorpt_correction_T_min 0.3510
_exptl_absorpt_correction_type multi-scan
_exptl_absorpt_process_details 'SADABS, Bruker'
_exptl_crystal_colour green
_exptl_crystal_density_diffrn 7.820
_exptl_crystal_description block
_exptl_crystal_F_000 960
_exptl_crystal_size_max 0.080
_exptl_crystal_size_mid 0.060
_exptl_crystal_size_min 0.060
_refine_diff_density_max 1.194
_refine_diff_density_min -0.999
_refine_diff_density_rms 0.262
_refine_ls_extinction_coef 0.0225(4)
_refine_ls_extinction_expression Fc^*^=kFc[1+0.001xFc^2^\l^3^/sin(2\q)]^-1/4^
_refine_ls_extinction_method 'SHELXL-2016/6 (Sheldrick 2016)'
_refine_ls_goodness_of_fit_ref 1.118
_refine_ls_hydrogen_treatment refxyz
_refine_ls_matrix_type full
_refine_ls_number_parameters 86
_refine_ls_number_reflns 887
_refine_ls_number_restraints 1
_refine_ls_restrained_S_all 1.118
_refine_ls_R_factor_all 0.0169
_refine_ls_R_factor_gt 0.0160
_refine_ls_shift/su_max 0.000
_refine_ls_shift/su_mean 0.000
_refine_ls_structure_factor_coef Fsqd
_refine_ls_weighting_details 'w=1/[\s^2^(Fo^2^)+(0.0136P)^2^+1.9928P] where P=(Fo^2^+2Fc^2^)/3'
_refine_ls_weighting_scheme calc
_refine_ls_wR_factor_gt 0.0384
_refine_ls_wR_factor_ref 0.0389
_reflns_Friedel_coverage 0.000
_reflns_number_gt 859
_reflns_number_total 887
_reflns_threshold_expression 'I > 2\s(I)'
_cod_data_source_file c9dt00059c2.cif
_cod_data_source_block 3
_cod_original_sg_symbol_H-M 'P 21/n'
_cod_database_code 7701586
_shelx_shelxl_version_number 2016/6
_shelx_space_group_comment
;
The symmetry employed for this shelxl refinement is uniquely defined
by the following loop, which should always be used as a source of
symmetry information in preference to the above space-group names.
They are only intended as comments.
;
_shelx_estimated_absorpt_t_min 0.130
_shelx_estimated_absorpt_t_max 0.182

loop_
_space_group_symop_operation_xyz
'x, y, z'
'-x+1/2, y+1/2, -z+1/2'
'-x, -y, -z'
'x-1/2, -y-1/2, z-1/2'

loop_
_atom_site_label
_atom_site_type_symbol
_atom_site_fract_x
_atom_site_fract_y
_atom_site_fract_z
_atom_site_U_iso_or_equiv
_atom_site_adp_type
_atom_site_occupancy
_atom_site_site_symmetry_order
_atom_site_calc_flag
_atom_site_refinement_flags_posn
_atom_site_refinement_flags_adp
Pr1 Pr -0.36844(5) 0.07984(5) 0.21155(3) 0.00939(13) Uani 1 1 d . .
Pr2 Pr 0.11888(5) 0.23184(5) 0.08268(3) 0.01007(13) Uani 1 1 d . .
Ta1 Ta 0.13601(4) 0.15359(4) 0.42723(2) 0.00769(12) Uani 1 1 d . .
O1 O -0.0492(7) 0.1518(6) 0.5749(4) 0.0103(10) Uani 1 1 d . .
O2 O 0.2960(7) 0.0798(6) 0.2864(4) 0.0102(9) Uani 1 1 d . .
O3 O -0.0637(7) 0.2348(7) 0.2903(5) 0.0125(10) Uani 1 1 d . .
O4 O 0.0702(7) 0.1140(7) -0.1438(5) 0.0142(10) Uani 1 1 d D .
H4 H -0.041(7) 0.129(12) -0.197(6) 0.020 Uiso 1 1 d D U
O5 O 0.3355(7) 0.0514(7) 0.5618(4) 0.0130(10) Uani 1 1 d . .
O6 O 0.1980(8) 0.4195(7) 0.4723(5) 0.0191(11) Uani 1 1 d . .

loop_
_atom_site_aniso_label
_atom_site_aniso_U_11
_atom_site_aniso_U_22
_atom_site_aniso_U_33
_atom_site_aniso_U_23
_atom_site_aniso_U_13
_atom_site_aniso_U_12
Pr1 0.0096(2) 0.0099(2) 0.0087(2) 0.00062(13) 0.00105(14) 0.00077(13)
Pr2 0.0103(2) 0.0108(2) 0.0092(2) -0.00048(12) 0.00127(15) 0.00030(13)
Ta1 0.00801(19) 0.00833(18) 0.00672(17) -0.00028(9) 0.00043(11) -0.00049(9)
O1 0.012(3) 0.009(2) 0.010(2) -0.0022(17) 0.0038(19) -0.0007(18)
O2 0.010(2) 0.011(2) 0.010(2) -0.0004(17) 0.0004(19) 0.0002(18)
O3 0.012(3) 0.012(2) 0.012(2) 0.0018(18) -0.002(2) 0.0013(18)
O4 0.009(3) 0.018(2) 0.015(3) -0.0031(19) -0.005(2) 0.0012(19)
O5 0.010(3) 0.021(3) 0.007(2) 0.0059(18) -0.0044(18) -0.0028(19)
O6 0.029(3) 0.015(3) 0.014(3) -0.0028(19) 0.007(2) -0.011(2)

loop_
_atom_type_symbol
_atom_type_description
_atom_type_scat_dispersion_real
_atom_type_scat_dispersion_imag
_atom_type_scat_source
O O 0.0106 0.0060 'International Tables Vol C Tables 4.2.6.8 and 6.1.1.4'
Pr Pr -0.2180 2.8214 'International Tables Vol C Tables 4.2.6.8 and 6.1.1.4'
Ta Ta -0.7052 6.5227 'International Tables Vol C Tables 4.2.6.8 and 6.1.1.4'
H H 0.0000 0.0000 'International Tables Vol C Tables 4.2.6.8 and 6.1.1.4'

loop_
_geom_angle_atom_site_label_1
_geom_angle_atom_site_label_2
_geom_angle_atom_site_label_3
_geom_angle
_geom_angle_site_symmetry_1
_geom_angle_site_symmetry_3
O3 Pr1 O5 70.17(16) 2_445 3_556
O3 Pr1 O3 125.93(14) 2_445 .
O5 Pr1 O3 80.06(15) 3_556 .
O3 Pr1 O6 92.60(16) 2_445 4_565
O5 Pr1 O6 153.57(16) 3_556 4_565
O3 Pr1 O6 95.47(17) . 4_565
O3 Pr1 O2 79.10(15) 2_445 1_455
O5 Pr1 O2 75.30(15) 3_556 1_455
O3 Pr1 O2 135.29(14) . 1_455
O6 Pr1 O2 122.26(16) 4_565 1_455
O3 Pr1 O1 126.56(15) 2_445 4_565
O5 Pr1 O1 140.36(15) 3_556 4_565
O3 Pr1 O1 105.27(15) . 4_565
O6 Pr1 O1 66.02(15) 4_565 4_565
O2 Pr1 O1 74.05(14) 1_455 4_565
O3 Pr1 O4 138.06(15) 2_445 4_566
O5 Pr1 O4 76.32(16) 3_556 4_566
O3 Pr1 O4 69.83(15) . 4_566
O6 Pr1 O4 126.84(15) 4_565 4_566
O2 Pr1 O4 68.41(15) 1_455 4_566
O1 Pr1 O4 69.40(15) 4_565 4_566
O3 Pr1 O4 70.88(16) 2_445 3
O5 Pr1 O4 92.49(15) 3_556 3
O3 Pr1 O4 66.39(15) . 3
O6 Pr1 O4 62.31(16) 4_565 3
O2 Pr1 O4 149.92(14) 1_455 3
O1 Pr1 O4 126.07(15) 4_565 3
O4 Pr1 O4 136.06(10) 4_566 3
O3 Pr1 Ta1 121.63(11) 2_445 4_565
O5 Pr1 Ta1 167.78(11) 3_556 4_565
O3 Pr1 Ta1 89.49(11) . 4_565
O6 Pr1 Ta1 33.16(11) 4_565 4_565
O2 Pr1 Ta1 108.69(10) 1_455 4_565
O1 Pr1 Ta1 37.07(10) 4_565 4_565
O4 Pr1 Ta1 94.21(10) 4_566 4_565
O4 Pr1 Ta1 89.07(11) 3 4_565
O3 Pr1 Ta1 29.64(12) 2_445 2_445
O5 Pr1 Ta1 95.15(11) 3_556 2_445
O3 Pr1 Ta1 150.26(11) . 2_445
O6 Pr1 Ta1 75.79(12) 4_565 2_445
O2 Pr1 Ta1 69.54(10) 1_455 2_445
O1 Pr1 Ta1 97.09(10) 4_565 2_445
O4 Pr1 Ta1 137.90(11) 4_566 2_445
O4 Pr1 Ta1 84.67(10) 3 2_445
Ta1 Pr1 Ta1 97.061(11) 4_565 2_445
O3 Pr1 Pr2 43.53(11) 2_445 2_445
O5 Pr1 Pr2 41.88(11) 3_556 2_445
O3 Pr1 Pr2 121.80(11) . 2_445
O6 Pr1 Pr2 133.07(12) 4_565 2_445
O2 Pr1 Pr2 48.19(10) 1_455 2_445
O1 Pr1 Pr2 121.26(10) 4_565 2_445
O4 Pr1 Pr2 94.53(11) 4_566 2_445
O4 Pr1 Pr2 105.00(11) 3 2_445
Ta1 Pr1 Pr2 148.602(13) 4_565 2_445
Ta1 Pr1 Pr2 57.595(9) 2_445 2_445
O3 Pr1 Pr1 162.07(12) 2_445 2_455
O5 Pr1 Pr1 96.62(11) 3_556 2_455
O3 Pr1 Pr1 37.13(10) . 2_455
O6 Pr1 Pr1 95.04(12) 4_565 2_455
O2 Pr1 Pr1 110.00(10) 1_455 2_455
O1 Pr1 Pr1 71.35(10) 4_565 2_455
O4 Pr1 Pr1 42.94(11) 4_566 2_455
O4 Pr1 Pr1 98.52(11) 3 2_455
Ta1 Pr1 Pr1 71.174(10) 4_565 2_455
Ta1 Pr1 Pr1 167.658(16) 2_445 2_455
Pr2 Pr1 Pr1 131.862(16) 2_445 2_455
O4 Pr2 O5 93.07(15) . 4_565
O4 Pr2 O1 98.20(16) . 4_665
O5 Pr2 O1 124.71(15) 4_565 4_665
O4 Pr2 O3 137.71(16) . .
O5 Pr2 O3 67.29(14) 4_565 .
O1 Pr2 O3 123.94(15) 4_665 .
O4 Pr2 O6 64.11(16) . 2_545
O5 Pr2 O6 152.53(16) 4_565 2_545
O1 Pr2 O6 76.17(16) 4_665 2_545
O3 Pr2 O6 118.72(15) . 2_545
O4 Pr2 O2 131.52(15) . .
O5 Pr2 O2 130.65(14) 4_565 .
O1 Pr2 O2 75.25(14) 4_665 .
O3 Pr2 O2 65.03(14) . .
O6 Pr2 O2 67.74(15) 2_545 .
O4 Pr2 O5 75.79(15) . 2
O5 Pr2 O5 66.38(18) 4_565 2
O1 Pr2 O5 64.55(14) 4_665 2
O3 Pr2 O5 122.90(14) . 2
O6 Pr2 O5 117.90(15) 2_545 2
O2 Pr2 O5 134.97(14) . 2
O4 Pr2 O2 138.47(15) . 2
O5 Pr2 O2 71.51(15) 4_565 2
O1 Pr2 O2 64.51(14) 4_665 2
O3 Pr2 O2 72.38(14) . 2
O6 Pr2 O2 135.70(16) 2_545 2
O2 Pr2 O2 82.68(6) . 2
O5 Pr2 O2 62.68(14) 2 2
O4 Pr2 O4 84.31(16) . 3
O5 Pr2 O4 96.81(15) 4_565 3
O1 Pr2 O4 137.99(14) 4_665 3
O3 Pr2 O4 62.79(14) . 3
O6 Pr2 O4 67.31(16) 2_545 3
O2 Pr2 O4 72.28(14) . 3
O5 Pr2 O4 152.75(14) 2 3
O2 Pr2 O4 134.51(13) 2 3
O4 Pr2 Ta1 106.72(12) . 2
O5 Pr2 Ta1 84.82(12) 4_565 2
O1 Pr2 Ta1 40.10(10) 4_665 2
O3 Pr2 Ta1 108.17(10) . 2
O6 Pr2 Ta1 115.24(12) 2_545 2
O2 Pr2 Ta1 98.23(10) . 2
O5 Pr2 Ta1 37.13(10) 2 2
O2 Pr2 Ta1 35.80(9) 2 2
O4 Pr2 Ta1 168.80(10) 3 2
O4 Pr2 Ta1 151.65(11) . .
O5 Pr2 Ta1 98.23(10) 4_565 .
O1 Pr2 Ta1 96.54(11) 4_665 .
O3 Pr2 Ta1 33.31(11) . .
O6 Pr2 Ta1 96.43(11) 2_545 .
O2 Pr2 Ta1 32.54(10) . .
O5 Pr2 Ta1 132.54(10) 2 .
O2 Pr2 Ta1 69.88(9) 2 .
O4 Pr2 Ta1 68.64(10) 3 .
Ta1 Pr2 Ta1 100.161(11) 2 .
O4 Pr2 Pr1 134.82(11) . 2_455
O5 Pr2 Pr1 41.74(10) 4_565 2_455
O1 Pr2 Pr1 107.99(10) 4_665 2_455
O3 Pr2 Pr1 39.91(10) . 2_455
O6 Pr2 Pr1 157.15(11) 2_545 2_455
O2 Pr2 Pr1 91.20(10) . 2_455
O5 Pr2 Pr1 83.02(10) 2 2_455
O2 Pr2 Pr1 43.54(9) 2 2_455
O4 Pr2 Pr1 98.68(10) 3 2_455
Ta1 Pr2 Pr1 75.138(10) 2 2_455
Ta1 Pr2 Pr1 60.999(9) . 2_455
O6 Ta1 O2 106.49(19) . .
O6 Ta1 O3 92.8(2) . .
O2 Ta1 O3 88.45(19) . .
O6 Ta1 O5 91.3(2) . .
O2 Ta1 O5 89.99(19) . .
O3 Ta1 O5 175.95(19) . .
O6 Ta1 O1 88.65(19) . .
O2 Ta1 O1 164.65(17) . .
O3 Ta1 O1 93.4(2) . .
O5 Ta1 O1 87.13(18) . .
O6 Ta1 O1 166.11(18) . 3_556
O2 Ta1 O1 85.81(18) . 3_556
O3 Ta1 O1 94.02(18) . 3_556
O5 Ta1 O1 82.14(19) . 3_556
O1 Ta1 O1 78.86(18) . 3_556
O6 Ta1 Ta1 128.80(14) . 3_556
O2 Ta1 Ta1 124.25(13) . 3_556
O3 Ta1 Ta1 94.81(13) . 3_556
O5 Ta1 Ta1 82.98(13) . 3_556
O1 Ta1 Ta1 40.42(12) . 3_556
O1 Ta1 Ta1 38.44(12) 3_556 3_556
O6 Ta1 Pr2 134.78(17) . 2_545
O2 Ta1 Pr2 55.38(13) . 2_545
O3 Ta1 Pr2 123.85(13) . 2_545
O5 Ta1 Pr2 52.41(14) . 2_545
O1 Ta1 Pr2 111.95(12) . 2_545
O1 Ta1 Pr2 47.88(13) 3_556 2_545
Ta1 Ta1 Pr2 78.088(11) 3_556 2_545
O6 Ta1 Pr1 46.47(14) . 4_666
O2 Ta1 Pr1 143.06(14) . 4_666
O3 Ta1 Pr1 113.63(13) . 4_666
O5 Ta1 Pr1 69.63(14) . 4_666
O1 Ta1 Pr1 48.63(12) . 4_666
O1 Ta1 Pr1 119.65(12) 3_556 4_666
Ta1 Ta1 Pr1 84.728(11) 3_556 4_666
Pr2 Ta1 Pr1 120.822(12) 2_545 4_666
O6 Ta1 Pr2 95.11(15) . .
O2 Ta1 Pr2 44.82(14) . .
O3 Ta1 Pr2 44.89(13) . .
O5 Ta1 Pr2 134.23(13) . .
O1 Ta1 Pr2 138.19(14) . .
O1 Ta1 Pr2 98.25(12) 3_556 .
Ta1 Ta1 Pr2 124.542(13) 3_556 .
Pr2 Ta1 Pr2 94.488(10) 2_545 .
Pr1 Ta1 Pr2 139.496(12) 4_666 .
O6 Ta1 Pr1 56.88(17) . 2_455
O2 Ta1 Pr1 103.05(13) . 2_455
O3 Ta1 Pr1 36.30(13) . 2_455
O5 Ta1 Pr1 147.75(14) . 2_455
O1 Ta1 Pr1 87.15(13) . 2_455
O1 Ta1 Pr1 127.58(13) 3_556 2_455
Ta1 Ta1 Pr1 111.812(13) 3_556 2_455
Pr2 Ta1 Pr1 155.676(12) 2_545 2_455
Pr1 Ta1 Pr1 82.939(11) 4_666 2_455
Pr2 Ta1 Pr1 61.406(9) . 2_455
O6 Ta1 Pr2 60.90(17) . 4_666
O2 Ta1 Pr2 78.84(14) . 4_666
O3 Ta1 Pr2 145.08(13) . 4_666
O5 Ta1 Pr2 37.89(13) . 4_666
O1 Ta1 Pr2 107.37(13) . 4_666
O1 Ta1 Pr2 116.98(13) 3_556 4_666
Ta1 Ta1 Pr2 119.276(13) 3_556 4_666
Pr2 Ta1 Pr2 74.371(11) 2_545 4_666
Pr1 Ta1 Pr2 66.079(9) 4_666 4_666
Pr2 Ta1 Pr2 110.751(11) . 4_666
Pr1 Ta1 Pr2 115.424(11) 2_455 4_666
Ta1 O1 Ta1 101.14(18) . 3_556
Ta1 O1 Pr2 132.2(2) . 4_566
Ta1 O1 Pr2 92.02(17) 3_556 4_566
Ta1 O1 Pr1 94.31(17) . 4_666
Ta1 O1 Pr1 144.3(2) 3_556 4_666
Pr2 O1 Pr1 101.10(15) 4_566 4_666
Ta1 O2 Pr1 145.2(2) . 1_655
Ta1 O2 Pr2 102.64(19) . .
Pr1 O2 Pr2 99.68(15) 1_655 .
Ta1 O2 Pr2 88.83(16) . 2_545
Pr1 O2 Pr2 88.26(14) 1_655 2_545
Pr2 O2 Pr2 144.48(19) . 2_545
Ta1 O3 Pr1 114.1(2) . 2_455
Ta1 O3 Pr1 131.9(2) . .
Pr1 O3 Pr1 104.02(17) 2_455 .
Ta1 O3 Pr2 101.79(19) . .
Pr1 O3 Pr2 96.56(16) 2_455 .
Pr1 O3 Pr2 101.94(17) . .
Pr2 O4 Pr1 105.01(17) . 4_665
Pr2 O4 Pr1 110.57(18) . 3
Pr1 O4 Pr1 94.53(16) 4_665 3
Pr2 O4 Pr2 95.69(16) . 3
Pr1 O4 Pr2 154.0(2) 4_665 3
Pr1 O4 Pr2 92.67(15) 3 3
Pr2 O4 H4 125(5) . .
Pr1 O4 H4 75(5) 4_665 .
Pr1 O4 H4 124(5) 3 .
Pr2 O4 H4 80(5) 3 .
Ta1 O5 Pr1 140.7(2) . 3_556
Ta1 O5 Pr2 112.1(2) . 4_666
Pr1 O5 Pr2 96.37(16) 3_556 4_666
Ta1 O5 Pr2 90.46(16) . 2_545
Pr1 O5 Pr2 102.73(17) 3_556 2_545
Pr2 O5 Pr2 113.62(18) 4_666 2_545
Ta1 O6 Pr1 100.37(19) . 4_666
Ta1 O6 Pr2 147.1(2) . 2
Pr1 O6 Pr2 110.06(18) 4_666 2

loop_
_geom_bond_atom_site_label_1
_geom_bond_atom_site_label_2
_geom_bond_distance
_geom_bond_site_symmetry_2
Pr1 O3 2.365(4) 2_445
Pr1 O5 2.453(4) 3_556
Pr1 O3 2.458(5) .
Pr1 O6 2.500(5) 4_565
Pr1 O2 2.524(4) 1_455
Pr1 O1 2.552(4) 4_565
Pr1 O4 2.577(5) 4_566
Pr1 O4 2.598(5) 3
Pr1 Ta1 3.3914(4) 4_565
Pr1 Ta1 3.6476(4) 2_445
Pr1 Pr2 3.6619(5) 2_445
Pr1 Pr1 3.8011(4) 2_455
Pr2 O4 2.427(5) .
Pr2 O5 2.460(5) 4_565
Pr2 O1 2.463(5) 4_665
Pr2 O3 2.539(5) .
Pr2 O6 2.541(5) 2_545
Pr2 O2 2.544(5) .
Pr2 O5 2.629(5) 2
Pr2 O2 2.731(4) 2
Pr2 O4 2.766(5) 3
Pr2 Ta1 3.3177(5) 2
Pr2 Ta1 3.5211(5) .
Ta1 O6 1.886(5) .
Ta1 O2 1.941(4) .
Ta1 O3 1.975(5) .
Ta1 O5 2.003(5) .
Ta1 O1 2.050(4) .
Ta1 O1 2.138(4) 3_556
Ta1 Ta1 3.2354(5) 3_556
O4 H4 0.92(2) .
